data_1569757
loop_
_publ_author_name
'Jia, Jason'
'LaDuca, Robert L.'

_publ_section_title
;
 Poly[[\m-1,4-bis(pyridin-4-ylmethyl)piperazine]bis[\m3-4-(2-carboxylatoethyl)benzoato]dicopper(II)]
;
_journal_issue 8
_journal_name_full IUCrData
_journal_paper_doi 10.1107/S2414314623007459
_journal_volume 8
_journal_year 2023
_chemical_formula_iupac '[Cu2 (C9 H6 O4)2 (C16 H20 N4)]'
_chemical_formula_moiety 'C34 H32 Cu2 N4 O8'
_chemical_formula_sum 'C34 H32 Cu2 N4 O8'
_chemical_formula_weight 751.71
_chemical_name_systematic
Poly[[\m-1,4-bis(pyridin-4-ylmethyl)piperazine]bis[\m~3~-4-(2-carboxylatoethyl)benzoato]dicopper(II)]
_space_group_crystal_system triclinic
_space_group_IT_number 2
_space_group_name_Hall '-P 1'
_space_group_name_H-M_alt 'P -1'
_atom_sites_solution_hydrogens geom
_atom_sites_solution_primary dual
_audit_creation_method
;
Olex2 1.3-ac4
(compiled 2020.11.27 svn.r5f609507 for Rigaku Oxford Diffraction, GUI svn.r6214)
;
_cell_angle_alpha 104.5230(10)
_cell_angle_beta 93.0490(10)
_cell_angle_gamma 99.9660(10)
_cell_formula_units_Z 1
_cell_length_a 8.5431(8)
_cell_length_b 9.7391(9)
_cell_length_c 9.9667(9)
_cell_measurement_reflns_used 5378
_cell_measurement_temperature 173.15
_cell_measurement_theta_max 25.32
_cell_measurement_theta_min 2.20
_cell_volume 786.57(13)
_computing_cell_refinement
;
SAINT (Bruker, 2014)
;
_computing_data_collection
;
COSMO (Bruker 2009)
;
_computing_data_reduction
;
SAINT (Bruker, 2014)
;
_computing_molecular_graphics
;
CrystalMakerX (Palmer, 2020)
;
_computing_publication_material
;
OLEX2  (Dolomanov <i>et al.</i>, 2009)
;
_computing_structure_refinement
;
SHELXL (Sheldrick, 2015b)
;
_computing_structure_solution
;
SHELXT (Sheldrick, 2015a)
;
_diffrn_ambient_temperature 173.15
_diffrn_detector_area_resol_mean 8.36
_diffrn_measured_fraction_theta_full 0.999
_diffrn_measured_fraction_theta_max 0.999
_diffrn_measurement_device_type 'Bruker APEXII CCD'
_diffrn_measurement_method \w
_diffrn_radiation_monochromator graphite
_diffrn_radiation_type MoK\a
_diffrn_radiation_wavelength 0.71073
_diffrn_reflns_av_R_equivalents 0.0419
_diffrn_reflns_av_unetI/netI 0.0411
_diffrn_reflns_limit_h_max 10
_diffrn_reflns_limit_h_min -10
_diffrn_reflns_limit_k_max 11
_diffrn_reflns_limit_k_min -11
_diffrn_reflns_limit_l_max 11
_diffrn_reflns_limit_l_min -11
_diffrn_reflns_number 10964
_diffrn_reflns_theta_full 25.242
_diffrn_reflns_theta_max 25.340
_diffrn_reflns_theta_min 2.122
_diffrn_source 'sealed tube'
_diffrn_source_current 40.0
_diffrn_source_power 2.0
_diffrn_source_voltage 50.0
_diffrn_standards_number 0
_exptl_absorpt_coefficient_mu 1.412
_exptl_absorpt_correction_T_max 0.7452
_exptl_absorpt_correction_T_min 0.6932
_exptl_absorpt_correction_type multi-scan
_exptl_absorpt_process_details
;
(SADABS; Bruker, 2014)
;
_exptl_crystal_colour green
_exptl_crystal_density_diffrn 1.587
_exptl_crystal_description plate
_exptl_crystal_F_000 386
_exptl_crystal_size_max 0.201
_exptl_crystal_size_mid 0.107
_exptl_crystal_size_min 0.068
_refine_diff_density_max 1.530
_refine_diff_density_min -0.315
_refine_ls_extinction_method none
_refine_ls_goodness_of_fit_ref 1.120
_refine_ls_hydrogen_treatment constr
_refine_ls_matrix_type full
_refine_ls_number_parameters 217
_refine_ls_number_reflns 2883
_refine_ls_number_restraints 0
_refine_ls_restrained_S_all 1.120
_refine_ls_R_factor_all 0.0535
_refine_ls_R_factor_gt 0.0442
_refine_ls_shift/su_max 0.001
_refine_ls_shift/su_mean 0.000
_refine_ls_structure_factor_coef Fsqd
_refine_ls_weighting_details 'w=1/[\s^2^(Fo^2^)+(0.0559P)^2^+0.6812P] where P=(Fo^2^+2Fc^2^)/3'
_refine_ls_weighting_scheme calc
_refine_ls_wR_factor_gt 0.1075
_refine_ls_wR_factor_ref 0.1138
_reflns_number_gt 2459
_reflns_number_total 2883
_reflns_threshold_expression 'I > 2\s(I)'
_cod_data_source_file wm4195.cif
_cod_data_source_block I
_cod_database_code 1569757
_shelx_space_group_comment
;
The symmetry employed for this shelxl refinement is uniquely defined
by the following loop, which should always be used as a source of
symmetry information in preference to the above space-group names.
They are only intended as comments.
;
_shelx_estimated_absorpt_t_min 0.764
_shelx_estimated_absorpt_t_max 0.910

loop_
_space_group_symop_operation_xyz
'x, y, z'
'-x, -y, -z'

loop_
_atom_site_type_symbol
_atom_site_label
_atom_site_fract_x
_atom_site_fract_y
_atom_site_fract_z
_atom_site_U_iso_or_equiv
_atom_site_adp_type
_atom_site_calc_flag
_atom_site_occupancy
_atom_site_disorder_assembly
_atom_site_disorder_group
Cu Cu1 0.15932(5) 0.57426(4) 1.06176(4) 0.02211(16) Uani d 1 . .
O O1 0.2117(3) 0.4082(2) 0.9252(2) 0.0217(5) Uani d 1 . .
O O2 -0.0365(3) 0.2769(2) 0.8582(2) 0.0234(5) Uani d 1 . .
O O3 0.3034(3) 0.5715(3) 0.2622(2) 0.0254(6) Uani d 1 . .
O O4 0.0605(3) 0.4498(2) 0.1767(2) 0.0243(5) Uani d 1 . .
N N1 0.3031(3) 0.7066(3) 0.9800(3) 0.0227(6) Uani d 1 . .
N N2 0.5273(3) 0.9828(3) 0.6389(3) 0.0212(6) Uani d 1 . .
C C1 0.1118(4) 0.3055(3) 0.8481(3) 0.0201(7) Uani d 1 . .
C C2 0.1732(4) 0.2095(4) 0.7247(3) 0.0226(7) Uani d 1 . .
H H2A 0.283116 0.198415 0.750049 0.027 Uiso calc 1 . .
H H2B 0.103647 0.112435 0.695960 0.027 Uiso calc 1 . .
C C3 0.1715(4) 0.2823(4) 0.6072(3) 0.0202(7) Uani d 1 . .
C C4 0.2935(4) 0.3977(4) 0.6063(4) 0.0237(8) Uani d 1 . .
H H4 0.377601 0.430724 0.679879 0.028 Uiso calc 1 . .
C C5 0.2926(4) 0.4638(4) 0.4992(3) 0.0224(7) Uani d 1 . .
H H5 0.376877 0.541559 0.499491 0.027 Uiso calc 1 . .
C C6 0.1706(4) 0.4188(3) 0.3911(3) 0.0206(7) Uani d 1 . .
C C7 0.0445(4) 0.3072(4) 0.3944(4) 0.0262(8) Uani d 1 . .
H H7 -0.042266 0.277462 0.323303 0.031 Uiso calc 1 . .
C C8 0.0466(4) 0.2403(4) 0.5012(4) 0.0255(8) Uani d 1 . .
H H8 -0.039000 0.164151 0.502236 0.031 Uiso calc 1 . .
C C9 0.1809(4) 0.4860(4) 0.2720(3) 0.0217(7) Uani d 1 . .
C C10 0.2529(4) 0.8020(4) 0.9196(3) 0.0235(7) Uani d 1 . .
H H10 0.147482 0.819245 0.929866 0.028 Uiso calc 1 . .
C C11 0.3479(4) 0.8759(4) 0.8433(3) 0.0238(8) Uani d 1 . .
H H11 0.307795 0.943106 0.802968 0.029 Uiso calc 1 . .
C C12 0.5025(4) 0.8526(4) 0.8249(3) 0.0221(7) Uani d 1 . .
C C13 0.5560(4) 0.7578(4) 0.8919(4) 0.0267(8) Uani d 1 . .
H H13 0.661744 0.740613 0.885116 0.032 Uiso calc 1 . .
C C14 0.4550(4) 0.6888(4) 0.9684(4) 0.0258(8) Uani d 1 . .
H H14 0.494412 0.625784 1.014908 0.031 Uiso calc 1 . .
C C15 0.6109(4) 0.9265(4) 0.7382(4) 0.0259(8) Uani d 1 . .
H H15A 0.688256 1.007259 0.801480 0.031 Uiso calc 1 . .
H H15B 0.672420 0.856634 0.686588 0.031 Uiso calc 1 . .
C C16 0.6446(4) 1.0736(3) 0.5796(4) 0.0226(7) Uani d 1 . .
H H16A 0.719702 1.015295 0.532433 0.027 Uiso calc 1 . .
H H16B 0.706851 1.153652 0.655442 0.027 Uiso calc 1 . .
C C17 0.4372(4) 0.8651(4) 0.5234(4) 0.0235(7) Uani d 1 . .
H H17A 0.356366 0.802431 0.560496 0.028 Uiso calc 1 . .
H H17B 0.510889 0.805222 0.475975 0.028 Uiso calc 1 . .

loop_
_atom_site_aniso_label
_atom_site_aniso_U_11
_atom_site_aniso_U_22
_atom_site_aniso_U_33
_atom_site_aniso_U_12
_atom_site_aniso_U_13
_atom_site_aniso_U_23
Cu1 0.0226(3) 0.0256(3) 0.0190(3) 0.00159(17) 0.00451(17) 0.00903(18)
O1 0.0243(12) 0.0234(12) 0.0184(12) 0.0049(10) 0.0047(10) 0.0067(10)
O2 0.0245(13) 0.0253(12) 0.0206(13) 0.0031(10) 0.0067(10) 0.0065(10)
O3 0.0255(13) 0.0294(13) 0.0222(13) -0.0033(11) 0.0018(10) 0.0143(11)
O4 0.0252(13) 0.0309(13) 0.0176(13) 0.0001(10) 0.0015(10) 0.0115(10)
N1 0.0235(15) 0.0248(15) 0.0201(15) 0.0030(12) 0.0032(12) 0.0075(12)
N2 0.0230(15) 0.0207(14) 0.0190(15) -0.0013(12) 0.0029(12) 0.0071(12)
C1 0.0272(19) 0.0233(17) 0.0171(17) 0.0093(15) 0.0049(14) 0.0150(14)
C2 0.0251(18) 0.0240(17) 0.0215(18) 0.0078(14) 0.0044(14) 0.0084(14)
C3 0.0233(17) 0.0249(17) 0.0159(17) 0.0085(14) 0.0062(14) 0.0082(14)
C4 0.0243(18) 0.0276(18) 0.0171(18) 0.0026(14) 0.0002(14) 0.0039(14)
C5 0.0253(18) 0.0216(17) 0.0189(18) -0.0008(14) 0.0025(14) 0.0061(14)
C6 0.0245(18) 0.0239(17) 0.0153(17) 0.0071(14) 0.0054(14) 0.0063(14)
C7 0.0232(18) 0.037(2) 0.0169(18) -0.0013(15) -0.0018(14) 0.0102(15)
C8 0.0216(18) 0.0310(19) 0.0233(19) -0.0038(15) 0.0052(15) 0.0117(15)
C9 0.0272(18) 0.0240(17) 0.0147(17) 0.0075(15) 0.0056(14) 0.0038(14)
C10 0.0236(18) 0.0286(18) 0.0197(18) 0.0052(15) 0.0027(14) 0.0087(15)
C11 0.0317(19) 0.0233(17) 0.0185(18) 0.0088(15) 0.0015(15) 0.0072(14)
C12 0.0244(18) 0.0225(17) 0.0164(17) 0.0001(14) 0.0017(14) 0.0027(14)
C13 0.0221(18) 0.0304(19) 0.029(2) 0.0052(15) 0.0039(15) 0.0104(16)
C14 0.0266(19) 0.0282(19) 0.0251(19) 0.0047(15) 0.0011(15) 0.0123(15)
C15 0.0225(18) 0.0299(19) 0.0244(19) 0.0007(15) 0.0023(15) 0.0086(15)
C16 0.0223(18) 0.0215(17) 0.0219(19) -0.0030(14) 0.0027(14) 0.0070(14)
C17 0.0251(18) 0.0213(17) 0.0228(19) -0.0014(14) 0.0035(14) 0.0071(14)

loop_
_atom_type_symbol
_atom_type_description
_atom_type_scat_dispersion_real
_atom_type_scat_dispersion_imag
_atom_type_scat_source
C C 0.0033 0.0016 'International Tables Vol C Tables 4.2.6.8 and 6.1.1.4'
H H 0.0000 0.0000 'International Tables Vol C Tables 4.2.6.8 and 6.1.1.4'
Cu Cu 0.3201 1.2651 'International Tables Vol C Tables 4.2.6.8 and 6.1.1.4'
N N 0.0061 0.0033 'International Tables Vol C Tables 4.2.6.8 and 6.1.1.4'
O O 0.0106 0.0060 'International Tables Vol C Tables 4.2.6.8 and 6.1.1.4'

loop_
_exptl_crystal_face_index_h
_exptl_crystal_face_index_k
_exptl_crystal_face_index_l
_exptl_crystal_face_perp_dist
-1.00 1.00 1.00 0.0600
1.00 -1.00 -1.00 0.0510
0.00 0.00 1.00 0.0320
0.00 0.00 -1.00 0.0250
1.00 -1.00 2.00 0.0340
-1.00 1.00 -2.00 0.0310
-1.00 2.00 2.00 0.0380
1.00 -2.00 -2.00 0.0420
0.00 1.00 2.00 0.0310
0.00 -1.00 -2.00 0.0340
1.00 2.00 2.00 0.0410
-1.00 -2.00 -2.00 0.0600
2.00 -1.00 1.00 0.0620
-1.00 2.00 0.00 0.0440
-2.00 -1.00 -1.00 0.0790
0.00 1.00 0.00 0.0450
0.00 -1.00 0.00 0.0620
-2.00 -1.00 2.00 0.0920
1.00 2.00 -2.00 0.0800

loop_
_geom_angle_atom_site_label_1
_geom_angle_atom_site_label_2
_geom_angle_atom_site_label_3
_geom_angle_site_symmetry_1
_geom_angle_site_symmetry_3
_geom_angle
_geom_angle_publ_flag
O1 Cu1 O3 . 1_556 101.92(9) y
O1 Cu1 O4 . 1_556 92.30(10) y
O1 Cu1 N1 . . 89.47(11) y
O2 Cu1 O1 2_567 . 157.53(10) y
O2 Cu1 O3 2_567 1_556 99.04(9) y
O2 Cu1 O4 2_567 1_556 90.56(10) y
O2 Cu1 N1 2_567 . 93.02(11) y
O4 Cu1 O3 1_556 1_556 61.65(9) y
N1 Cu1 O3 . 1_556 104.62(10) y
N1 Cu1 O4 . 1_556 166.22(11) y
C1 O1 Cu1 . . 125.2(2) ?
C1 O2 Cu1 . 2_567 122.9(2) ?
C9 O3 Cu1 . 1_554 82.5(2) ?
C9 O4 Cu1 . 1_554 95.0(2) ?
C10 N1 Cu1 . . 123.5(2) ?
C10 N1 C14 . . 117.3(3) ?
C14 N1 Cu1 . . 118.7(2) ?
C15 N2 C16 . . 109.1(3) ?
C15 N2 C17 . . 111.4(3) ?
C16 N2 C17 . . 108.0(3) ?
O1 C1 O2 . . 126.7(3) ?
O1 C1 C2 . . 116.9(3) ?
O2 C1 C2 . . 116.3(3) ?
C1 C2 H2A . . 110.3 ?
C1 C2 H2B . . 110.3 ?
H2A C2 H2B . . 108.6 ?
C3 C2 C1 . . 107.1(3) ?
C3 C2 H2A . . 110.3 ?
C3 C2 H2B . . 110.3 ?
C4 C3 C2 . . 120.2(3) ?
C8 C3 C2 . . 121.3(3) ?
C8 C3 C4 . . 118.5(3) ?
C3 C4 H4 . . 119.8 ?
C5 C4 C3 . . 120.3(3) ?
C5 C4 H4 . . 119.8 ?
C4 C5 H5 . . 119.4 ?
C4 C5 C6 . . 121.2(3) ?
C6 C5 H5 . . 119.4 ?
C5 C6 C7 . . 118.8(3) ?
C5 C6 C9 . . 119.3(3) ?
C7 C6 C9 . . 121.9(3) ?
C6 C7 H7 . . 120.1 ?
C8 C7 C6 . . 119.9(3) ?
C8 C7 H7 . . 120.1 ?
C3 C8 H8 . . 119.3 ?
C7 C8 C3 . . 121.3(3) ?
C7 C8 H8 . . 119.3 ?
O3 C9 Cu1 . 1_554 67.55(18) ?
O3 C9 O4 . . 120.8(3) ?
O3 C9 C6 . . 120.8(3) ?
O4 C9 Cu1 . 1_554 53.30(16) ?
O4 C9 C6 . . 118.3(3) ?
C6 C9 Cu1 . 1_554 171.6(3) ?
N1 C10 H10 . . 118.7 ?
N1 C10 C11 . . 122.6(3) ?
C11 C10 H10 . . 118.7 ?
C10 C11 H11 . . 119.8 ?
C10 C11 C12 . . 120.3(3) ?
C12 C11 H11 . . 119.8 ?
C11 C12 C15 . . 122.9(3) ?
C13 C12 C11 . . 116.8(3) ?
C13 C12 C15 . . 120.3(3) ?
C12 C13 H13 . . 120.1 ?
C14 C13 C12 . . 119.8(3) ?
C14 C13 H13 . . 120.1 ?
N1 C14 C13 . . 123.0(3) ?
N1 C14 H14 . . 118.5 ?
C13 C14 H14 . . 118.5 ?
N2 C15 C12 . . 114.2(3) ?
N2 C15 H15A . . 108.7 ?
N2 C15 H15B . . 108.7 ?
C12 C15 H15A . . 108.7 ?
C12 C15 H15B . . 108.7 ?
H15A C15 H15B . . 107.6 ?
N2 C16 H16A . . 109.5 ?
N2 C16 H16B . . 109.5 ?
N2 C16 C17 . 2_676 110.8(3) ?
H16A C16 H16B . . 108.1 ?
C17 C16 H16A 2_676 . 109.5 ?
C17 C16 H16B 2_676 . 109.5 ?
N2 C17 C16 . 2_676 110.2(3) ?
N2 C17 H17A . . 109.6 ?
N2 C17 H17B . . 109.6 ?
C16 C17 H17A 2_676 . 109.6 ?
C16 C17 H17B 2_676 . 109.6 ?
H17A C17 H17B . . 108.1 ?

loop_
_geom_bond_atom_site_label_1
_geom_bond_atom_site_label_2
_geom_bond_site_symmetry_2
_geom_bond_distance
_geom_bond_publ_flag
Cu1 Cu1 2_567 2.8992(8) ?
Cu1 O1 . 1.969(2) y
Cu1 O2 2_567 1.968(2) y
Cu1 O3 1_556 2.299(2) y
Cu1 O4 1_556 1.985(2) y
Cu1 N1 . 1.979(3) y
Cu1 C9 1_556 2.466(3) ?
O1 C1 . 1.252(4) ?
O2 C1 . 1.264(4) ?
O3 C9 . 1.244(4) ?
O4 C9 . 1.299(4) ?
N1 C10 . 1.343(4) ?
N1 C14 . 1.346(4) ?
N2 C15 . 1.458(4) ?
N2 C16 . 1.467(4) ?
N2 C17 . 1.473(4) ?
C1 C2 . 1.525(4) ?
C2 H2A . 0.9900 ?
C2 H2B . 0.9900 ?
C2 C3 . 1.514(5) ?
C3 C4 . 1.396(5) ?
C3 C8 . 1.391(5) ?
C4 H4 . 0.9500 ?
C4 C5 . 1.378(5) ?
C5 H5 . 0.9500 ?
C5 C6 . 1.388(5) ?
C6 C7 . 1.400(5) ?
C6 C9 . 1.492(5) ?
C7 H7 . 0.9500 ?
C7 C8 . 1.381(5) ?
C8 H8 . 0.9500 ?
C10 H10 . 0.9500 ?
C10 C11 . 1.375(5) ?
C11 H11 . 0.9500 ?
C11 C12 . 1.392(5) ?
C12 C13 . 1.389(5) ?
C12 C15 . 1.513(5) ?
C13 H13 . 0.9500 ?
C13 C14 . 1.380(5) ?
C14 H14 . 0.9500 ?
C15 H15A . 0.9900 ?
C15 H15B . 0.9900 ?
C16 H16A . 0.9900 ?
C16 H16B . 0.9900 ?
C16 C17 2_676 1.508(5) ?
C17 H17A . 0.9900 ?
C17 H17B . 0.9900 ?

loop_
_geom_torsion_atom_site_label_1
_geom_torsion_atom_site_label_2
_geom_torsion_atom_site_label_3
_geom_torsion_atom_site_label_4
_geom_torsion_site_symmetry_1
_geom_torsion_site_symmetry_2
_geom_torsion_site_symmetry_3
_geom_torsion_site_symmetry_4
_geom_torsion
_geom_torsion_publ_flag
Cu1 O1 C1 O2 . . . . -12.1(5) ?
Cu1 O1 C1 C2 . . . . 164.4(2) ?
Cu1 O2 C1 O1 2_567 . . . 28.1(4) ?
Cu1 O2 C1 C2 2_567 . . . -148.4(2) ?
Cu1 O3 C9 O4 1_554 . . . 1.2(3) ?
Cu1 O3 C9 C6 1_554 . . . 179.2(3) ?
Cu1 O4 C9 O3 1_554 . . . -1.4(3) ?
Cu1 O4 C9 C6 1_554 . . . -179.5(2) ?
Cu1 N1 C10 C11 . . . . -168.9(2) ?
Cu1 N1 C14 C13 . . . . 168.5(3) ?
O1 C1 C2 C3 . . . . -84.4(3) ?
O2 C1 C2 C3 . . . . 92.4(3) ?
N1 C10 C11 C12 . . . . 0.5(5) ?
C1 C2 C3 C4 . . . . 79.3(4) ?
C1 C2 C3 C8 . . . . -98.3(4) ?
C2 C3 C4 C5 . . . . 179.7(3) ?
C2 C3 C8 C7 . . . . 179.7(3) ?
C3 C4 C5 C6 . . . . 0.6(5) ?
C4 C3 C8 C7 . . . . 2.1(5) ?
C4 C5 C6 C7 . . . . 2.0(5) ?
C4 C5 C6 C9 . . . . -175.4(3) ?
C5 C6 C7 C8 . . . . -2.6(5) ?
C5 C6 C9 O3 . . . . 6.7(5) ?
C5 C6 C9 O4 . . . . -175.2(3) ?
C6 C7 C8 C3 . . . . 0.5(5) ?
C7 C6 C9 O3 . . . . -170.6(3) ?
C7 C6 C9 O4 . . . . 7.4(5) ?
C8 C3 C4 C5 . . . . -2.7(5) ?
C9 C6 C7 C8 . . . . 174.8(3) ?
C10 N1 C14 C13 . . . . -3.5(5) ?
C10 C11 C12 C13 . . . . -2.8(5) ?
C10 C11 C12 C15 . . . . 177.8(3) ?
C11 C12 C13 C14 . . . . 2.0(5) ?
C11 C12 C15 N2 . . . . -20.0(5) ?
C12 C13 C14 N1 . . . . 1.2(5) ?
C13 C12 C15 N2 . . . . 160.6(3) ?
C14 N1 C10 C11 . . . . 2.6(5) ?
C15 N2 C16 C17 . . . 2_676 -179.7(3) ?
C15 N2 C17 C16 . . . 2_676 -178.5(3) ?
C15 C12 C13 C14 . . . . -178.7(3) ?
C16 N2 C15 C12 . . . . 169.9(3) ?
C16 N2 C17 C16 . . . 2_676 -58.8(4) ?
C17 N2 C15 C12 . . . . -71.1(4) ?
C17 N2 C16 C17 . . . 2_676 59.2(4) ?
